data_2216103
loop_
_publ_author_name
'Laghrib, Naoual'
'Azrour, Mohamed'
'Daran, Jean-Claude'
'Fihia Rachid'
'Majidia Lhou'

_publ_section_title
;
 (3<i>SR</i>,2'<i>SR</i>)-3-(2'-Anilino-2'-phenylethyl)phthalide
;
_journal_coeditor_code RK2049
_journal_issue 11
_journal_name_full 'Acta Crystallographica Section E'
_journal_page_first o4333
_journal_page_last o4333
_journal_paper_doi 10.1107/S1600536807050039
_journal_volume 63
_journal_year 2007
_chemical_formula_iupac 'C22 H19 N O2'
_chemical_formula_moiety 'C22 H19 N O2'
_chemical_formula_sum 'C22 H19 N O2'
_chemical_formula_weight 329.38
_chemical_name_systematic
;
(3SR,2'SR)-3-(2'-Anilino-2'-phenylethyl)phtalide
;
_space_group_crystal_system triclinic
_space_group_IT_number 2
_space_group_name_Hall '-P 1'
_space_group_name_H-M_alt 'P -1'
_symmetry_space_group_name_Hall '-P 1'
_symmetry_space_group_name_H-M 'P -1'
_atom_sites_solution_hydrogens geom
_atom_sites_solution_primary direct
_atom_sites_solution_secondary difmap
_audit_creation_method SHELXL-97
_cell_angle_alpha 88.15(3)
_cell_angle_beta 88.99(4)
_cell_angle_gamma 86.62(4)
_cell_formula_units_Z 2
_cell_length_a 6.303(2)
_cell_length_b 7.774(2)
_cell_length_c 17.466(5)
_cell_measurement_reflns_used 1428
_cell_measurement_temperature 180(2)
_cell_measurement_theta_max 26.2
_cell_measurement_theta_min 2.2
_cell_volume 853.8(4)
_computing_cell_refinement 'IPDS (Stoe, 2000)'
_computing_data_collection 'IPDS (Stoe, 2000)'
_computing_data_reduction 'X-RED (Stoe, 1996)'
_computing_molecular_graphics 'ORTEPIII (Burnett & Johnson, 1996) and ORTEP-3 for Windows (Farrugia, 1997)'
_computing_publication_material 'WinGX (Farrugia, 1999)'
_computing_structure_refinement 'SHELXL97 (Sheldrick, 1997)'
_computing_structure_solution 'SIR97 (Altomare <i>et al.</i>,  1999)'
_diffrn_ambient_temperature 180(2)
_diffrn_measured_fraction_theta_full 0.942
_diffrn_measured_fraction_theta_max 0.942
_diffrn_measurement_device_type 'Stoe IPDS'
_diffrn_measurement_method \f
_diffrn_radiation_monochromator Graphite
_diffrn_radiation_source 'fine-focus sealed tube'
_diffrn_radiation_type MoK\a
_diffrn_radiation_wavelength 0.71073
_diffrn_reflns_av_R_equivalents 0.0637
_diffrn_reflns_av_sigmaI/netI 0.0804
_diffrn_reflns_limit_h_max 7
_diffrn_reflns_limit_h_min -7
_diffrn_reflns_limit_k_max 9
_diffrn_reflns_limit_k_min -9
_diffrn_reflns_limit_l_max 20
_diffrn_reflns_limit_l_min -20
_diffrn_reflns_number 7801
_diffrn_reflns_theta_full 25.00
_diffrn_reflns_theta_max 25.02
_diffrn_reflns_theta_min 2.33
_exptl_absorpt_coefficient_mu 0.082
_exptl_absorpt_correction_type none
_exptl_crystal_colour Colourless
_exptl_crystal_density_diffrn 1.281
_exptl_crystal_density_method 'not measured'
_exptl_crystal_description Plate
_exptl_crystal_F_000 348
_exptl_crystal_size_max 0.28
_exptl_crystal_size_mid 0.14
_exptl_crystal_size_min 0.06
_refine_diff_density_max 0.162
_refine_diff_density_min -0.161
_refine_ls_extinction_method none
_refine_ls_goodness_of_fit_ref 0.810
_refine_ls_hydrogen_treatment constr
_refine_ls_matrix_type full
_refine_ls_number_parameters 226
_refine_ls_number_reflns 2852
_refine_ls_number_restraints 0
_refine_ls_restrained_S_all 0.810
_refine_ls_R_factor_all 0.0709
_refine_ls_R_factor_gt 0.0373
_refine_ls_shift/su_max 0.001
_refine_ls_shift/su_mean 0.000
_refine_ls_structure_factor_coef Fsqd
_refine_ls_weighting_details 'calc w=1/[\s^2^(Fo^2^)+(0.0408P)^2^ where P=(Fo^2^+2Fc^2^)/3'
_refine_ls_weighting_scheme calc
_refine_ls_wR_factor_gt 0.0754
_refine_ls_wR_factor_ref 0.0829
_reflns_number_gt 1706
_reflns_number_total 2852
_reflns_threshold_expression I>2\s(I)
_cod_data_source_file rk2049.cif
_cod_data_source_block I
_cod_database_code 2216103
_cod_database_fobs_code 2216103

loop_
_symmetry_equiv_pos_as_xyz
'x, y, z'
'-x, -y, -z'

loop_
_atom_site_type_symbol
_atom_site_label
_atom_site_fract_x
_atom_site_fract_y
_atom_site_fract_z
_atom_site_U_iso_or_equiv
_atom_site_adp_type
_atom_site_calc_flag
_atom_site_refinement_flags
_atom_site_occupancy
C C1 0.6495(3) 0.8355(2) 0.27286(9) 0.0254(4) Uani d . 1
H H1 0.5358 0.9230 0.2560 0.030 Uiso calc R 1
C C2 0.6137(3) 0.6640(2) 0.23486(9) 0.0272(4) Uani d . 1
H H2A 0.7379 0.5834 0.2456 0.033 Uiso calc R 1
H H2B 0.4879 0.6140 0.2596 0.033 Uiso calc R 1
C C3 0.5806(3) 0.6733(2) 0.14912(9) 0.0247(4) Uani d . 1
H H3 0.7025 0.7274 0.1223 0.030 Uiso calc R 1
C C4 0.2424(3) 0.6721(3) 0.09876(9) 0.0289(5) Uani d . 1
C C31 0.5482(3) 0.4991(2) 0.11756(9) 0.0239(4) Uani d . 1
C C41 0.3477(3) 0.5016(2) 0.08731(9) 0.0248(4) Uani d . 1
C C51 0.2692(3) 0.3550(3) 0.05605(9) 0.0321(5) Uani d . 1
H H51 0.1308 0.3573 0.0352 0.039 Uiso calc R 1
C C61 0.4010(4) 0.2075(3) 0.05679(10) 0.0387(5) Uani d . 1
H H61 0.3534 0.1060 0.0354 0.046 Uiso calc R 1
C C71 0.6024(4) 0.2038(3) 0.08808(10) 0.0392(5) Uani d . 1
H H71 0.6887 0.0994 0.0886 0.047 Uiso calc R 1
C C81 0.6799(3) 0.3501(3) 0.11865(9) 0.0322(5) Uani d . 1
H H81 0.8181 0.3479 0.1395 0.039 Uiso calc R 1
C C111 0.9257(3) 1.0536(2) 0.26694(9) 0.0241(4) Uani d . 1
C C112 1.1168(3) 1.1053(2) 0.23592(9) 0.0273(4) Uani d . 1
H H112 1.1921 1.0348 0.1999 0.033 Uiso calc R 1
C C113 1.1997(3) 1.2580(3) 0.25650(10) 0.0310(5) Uani d . 1
H H113 1.3323 1.2898 0.2355 0.037 Uiso calc R 1
C C114 1.0895(3) 1.3644(2) 0.30772(10) 0.0321(5) Uani d . 1
H H114 1.1458 1.4692 0.3220 0.039 Uiso calc R 1
C C115 0.8979(3) 1.3164(2) 0.33753(9) 0.0303(5) Uani d . 1
H H115 0.8216 1.3893 0.3724 0.036 Uiso calc R 1
C C116 0.8137(3) 1.1633(2) 0.31757(9) 0.0274(4) Uani d . 1
H H116 0.6801 1.1329 0.3383 0.033 Uiso calc R 1
C C121 0.6298(3) 0.8057(2) 0.35941(9) 0.0265(4) Uani d . 1
C C122 0.8025(3) 0.7506(2) 0.40326(9) 0.0321(5) Uani d . 1
H H122 0.9399 0.7382 0.3802 0.039 Uiso calc R 1
C C123 0.7758(4) 0.7132(3) 0.48085(10) 0.0406(5) Uani d . 1
H H123 0.8948 0.6733 0.5105 0.049 Uiso calc R 1
C C124 0.5789(4) 0.7336(3) 0.51517(11) 0.0451(6) Uani d . 1
H H124 0.5615 0.7079 0.5684 0.054 Uiso calc R 1
C C125 0.4071(4) 0.7910(3) 0.47233(11) 0.0486(6) Uani d . 1
H H125 0.2707 0.8059 0.4960 0.058 Uiso calc R 1
C C126 0.4324(3) 0.8273(3) 0.39477(10) 0.0385(5) Uani d . 1
H H126 0.3128 0.8674 0.3655 0.046 Uiso calc R 1
N N1 0.8532(2) 0.8946(2) 0.24813(8) 0.0309(4) Uani d . 1
H H1A 0.9361 0.8266 0.2197 0.037 Uiso calc R 1
O O1 0.38175(19) 0.77239(16) 0.13285(6) 0.0298(3) Uani d . 1
O O2 0.0643(2) 0.72846(19) 0.08469(7) 0.0448(4) Uani d . 1

loop_
_atom_site_aniso_label
_atom_site_aniso_U_11
_atom_site_aniso_U_22
_atom_site_aniso_U_33
_atom_site_aniso_U_12
_atom_site_aniso_U_13
_atom_site_aniso_U_23
C1 0.0253(10) 0.0290(11) 0.0227(9) -0.0062(9) -0.0024(7) -0.0033(8)
C2 0.0311(11) 0.0294(11) 0.0216(8) -0.0062(9) -0.0027(7) -0.0021(8)
C3 0.0195(10) 0.0293(11) 0.0253(9) -0.0010(9) -0.0016(7) 0.0001(8)
C4 0.0252(11) 0.0414(13) 0.0204(9) -0.0025(10) -0.0013(8) -0.0063(8)
C31 0.0259(10) 0.0278(11) 0.0183(8) -0.0038(9) 0.0020(7) -0.0031(7)
C41 0.0262(10) 0.0316(11) 0.0174(8) -0.0065(9) 0.0027(7) -0.0048(8)
C51 0.0339(11) 0.0409(13) 0.0231(9) -0.0140(11) 0.0011(8) -0.0058(9)
C61 0.0602(15) 0.0329(13) 0.0246(10) -0.0137(12) 0.0026(9) -0.0080(9)
C71 0.0592(15) 0.0280(12) 0.0299(10) 0.0027(11) 0.0035(10) -0.0049(9)
C81 0.0341(12) 0.0355(12) 0.0265(10) 0.0010(10) 0.0000(8) -0.0019(8)
C111 0.0251(10) 0.0264(11) 0.0209(9) -0.0028(9) -0.0030(7) 0.0003(8)
C112 0.0268(11) 0.0296(11) 0.0255(9) -0.0019(9) 0.0015(8) -0.0006(8)
C113 0.0272(11) 0.0326(12) 0.0332(10) -0.0053(10) 0.0012(8) 0.0037(9)
C114 0.0409(13) 0.0266(11) 0.0298(10) -0.0089(10) -0.0034(9) -0.0008(8)
C115 0.0387(12) 0.0277(12) 0.0246(9) -0.0012(10) -0.0003(8) -0.0033(8)
C116 0.0269(11) 0.0308(11) 0.0249(9) -0.0039(9) 0.0030(7) -0.0038(8)
C121 0.0311(11) 0.0263(11) 0.0230(9) -0.0064(9) -0.0006(8) -0.0064(8)
C122 0.0328(12) 0.0361(12) 0.0279(10) -0.0021(10) -0.0027(8) -0.0066(9)
C123 0.0480(14) 0.0443(14) 0.0295(10) -0.0001(12) -0.0105(9) -0.0018(9)
C124 0.0549(15) 0.0545(15) 0.0257(10) -0.0036(13) 0.0025(10) 0.0005(10)
C125 0.0404(13) 0.0701(17) 0.0346(11) -0.0037(13) 0.0123(10) 0.0017(11)
C126 0.0268(11) 0.0565(15) 0.0322(11) -0.0037(11) 0.0001(8) 0.0018(10)
N1 0.0305(9) 0.0307(10) 0.0328(8) -0.0095(8) 0.0096(7) -0.0128(7)
O1 0.0283(7) 0.0317(8) 0.0298(7) 0.0007(6) -0.0061(5) -0.0077(6)
O2 0.0276(8) 0.0636(11) 0.0433(8) 0.0077(8) -0.0087(6) -0.0151(7)

loop_
_atom_type_symbol
_atom_type_description
_atom_type_scat_dispersion_real
_atom_type_scat_dispersion_imag
_atom_type_scat_source
C C 0.0033 0.0016 'International Tables Vol C Tables 4.2.6.8 and 6.1.1.4'
H H 0.0000 0.0000 'International Tables Vol C Tables 4.2.6.8 and 6.1.1.4'
N N 0.0061 0.0033 'International Tables Vol C Tables 4.2.6.8 and 6.1.1.4'
O O 0.0106 0.0060 'International Tables Vol C Tables 4.2.6.8 and 6.1.1.4'

loop_
_geom_angle_atom_site_label_1
_geom_angle_atom_site_label_2
_geom_angle_atom_site_label_3
_geom_angle
N1 C1 C121 113.53(14)
N1 C1 C2 109.13(14)
C121 C1 C2 107.81(16)
N1 C1 H1 108.8
C121 C1 H1 108.8
C2 C1 H1 108.8
C3 C2 C1 116.27(15)
C3 C2 H2A 108.2
C1 C2 H2A 108.2
C3 C2 H2B 108.2
C1 C2 H2B 108.2
H2A C2 H2B 107.4
O1 C3 C31 103.91(14)
O1 C3 C2 109.13(13)
C31 C3 C2 112.10(15)
O1 C3 H3 110.5
C31 C3 H3 110.5
C2 C3 H3 110.5
O2 C4 O1 120.36(17)
O2 C4 C41 131.13(18)
O1 C4 C41 108.50(15)
C41 C31 C81 121.00(17)
C41 C31 C3 108.59(15)
C81 C31 C3 130.33(16)
C31 C41 C51 121.69(18)
C31 C41 C4 108.45(15)
C51 C41 C4 129.77(17)
C61 C51 C41 117.12(18)
C61 C51 H51 121.4
C41 C51 H51 121.4
C51 C61 C71 121.41(18)
C51 C61 H61 119.3
C71 C61 H61 119.3
C61 C71 C81 121.17(19)
C61 C71 H71 119.4
C81 C71 H71 119.4
C31 C81 C71 117.60(18)
C31 C81 H81 121.2
C71 C81 H81 121.2
C112 C111 N1 119.53(15)
C112 C111 C116 118.24(16)
N1 C111 C116 122.22(16)
C113 C112 C111 121.20(16)
C113 C112 H112 119.4
C111 C112 H112 119.4
C112 C113 C114 120.14(18)
C112 C113 H113 119.9
C114 C113 H113 119.9
C115 C114 C113 119.20(18)
C115 C114 H114 120.4
C113 C114 H114 120.4
C114 C115 C116 121.14(17)
C114 C115 H115 119.4
C116 C115 H115 119.4
C115 C116 C111 120.04(17)
C115 C116 H116 120.0
C111 C116 H116 120.0
C122 C121 C126 118.79(17)
C122 C121 C1 121.80(16)
C126 C121 C1 119.35(16)
C121 C122 C123 120.20(19)
C121 C122 H122 119.9
C123 C122 H122 119.9
C124 C123 C122 120.47(19)
C124 C123 H123 119.8
C122 C123 H123 119.8
C125 C124 C123 119.72(19)
C125 C124 H124 120.1
C123 C124 H124 120.1
C124 C125 C126 120.1(2)
C124 C125 H125 120.0
C126 C125 H125 120.0
C125 C126 C121 120.71(19)
C125 C126 H126 119.6
C121 C126 H126 119.6
C111 N1 C1 123.48(14)
C111 N1 H1A 118.3
C1 N1 H1A 118.3
C4 O1 C3 110.49(13)

loop_
_geom_bond_atom_site_label_1
_geom_bond_atom_site_label_2
_geom_bond_distance
C1 N1 1.443(2)
C1 C121 1.526(2)
C1 C2 1.539(2)
C1 H1 1.0000
C2 C3 1.514(2)
C2 H2A 0.9900
C2 H2B 0.9900
C3 O1 1.459(2)
C3 C31 1.505(2)
C3 H3 1.0000
C4 O2 1.207(2)
C4 O1 1.365(2)
C4 C41 1.465(3)
C31 C41 1.377(2)
C31 C81 1.385(3)
C41 C51 1.399(3)
C51 C61 1.376(3)
C51 H51 0.9500
C61 C71 1.389(3)
C61 H61 0.9500
C71 C81 1.389(3)
C71 H71 0.9500
C81 H81 0.9500
C111 C112 1.388(3)
C111 N1 1.393(2)
C111 C116 1.401(2)
C112 C113 1.385(3)
C112 H112 0.9500
C113 C114 1.388(2)
C113 H113 0.9500
C114 C115 1.374(3)
C114 H114 0.9500
C115 C116 1.389(3)
C115 H115 0.9500
C116 H116 0.9500
C121 C122 1.381(3)
C121 C126 1.383(3)
C122 C123 1.386(3)
C122 H122 0.9500
C123 C124 1.372(3)
C123 H123 0.9500
C124 C125 1.371(3)
C124 H124 0.9500
C125 C126 1.383(3)
C125 H125 0.9500
C126 H126 0.9500
N1 H1A 0.8800

loop_
_geom_hbond_atom_site_label_D
_geom_hbond_atom_site_label_H
_geom_hbond_atom_site_label_A
_geom_hbond_site_symmetry_A
_geom_hbond_distance_DH
_geom_hbond_distance_HA
_geom_hbond_distance_DA
_geom_hbond_angle_DHA
N1 H1A O2 1_655 0.88 2.60 3.390(2) 149.5
C3 H3 O2 1_655 1.00 2.36 3.279(3) 151.9
C51 H51 O2 2_565 0.95 2.57 3.366(2) 141.1
